data_2229241
loop_
_publ_author_name
'Ali Shah, Farooq'
'Ali, Saqib'
'Shahzadi, Saira'
'Ahmad, Sajjad'
'Fischer, Andreas'

_publ_section_title
;
 (<i>Z</i>)-3-[(2-Fluoroanilino)carbonyl]prop-2-enoic acid
;
_journal_coeditor_code SU2241
_journal_issue 2
_journal_name_full 'Acta Crystallographica Section E'
_journal_page_first o393
_journal_paper_doi 10.1107/S1600536811001152
_journal_volume 67
_journal_year 2011
_chemical_formula_iupac 'C10 H8 F N O3'
_chemical_formula_moiety 'C10 H8 F N O3'
_chemical_formula_sum 'C10 H8 F N O3'
_chemical_formula_weight 209.17
_chemical_name_systematic
;
(<i>Z</i>)-3-[(2-Fluoroanilino)carbonyl]prop-2-enoic acid
;
_space_group_IT_number 33
_symmetry_cell_setting orthorhombic
_symmetry_space_group_name_Hall 'P 2c -2n'
_symmetry_space_group_name_H-M 'P n a 21'
_atom_sites_solution_hydrogens geom
_atom_sites_solution_primary direct
_atom_sites_solution_secondary difmap
_audit_creation_method SHELXL-97
_cell_angle_alpha 90.00
_cell_angle_beta 90.00
_cell_angle_gamma 90.00
_cell_formula_units_Z 4
_cell_length_a 20.282(2)
_cell_length_b 3.8025(4)
_cell_length_c 11.8183(8)
_cell_measurement_reflns_used 49
_cell_measurement_temperature 299(2)
_cell_measurement_theta_max 19.7
_cell_measurement_theta_min 6.2
_cell_volume 911.45(15)
_computing_cell_refinement 'DIRAX (Duisenberg, 1992)'
_computing_data_collection 'COLLECT (Nonius, 1998)'
_computing_data_reduction 'EvalCCD (Duisenberg <i>et al.</i>, 2003)'
_computing_molecular_graphics 'DIAMOND (Brandenburg, 2007)'
_computing_publication_material 'SHELXL97 (Sheldrick, 2008) and publCIF (Westrip, 2010)'
_computing_structure_refinement 'SHELXL97 (Sheldrick, 2008)'
_computing_structure_solution 'SHELXS97 (Sheldrick, 2008)'
_diffrn_ambient_temperature 299(2)
_diffrn_measured_fraction_theta_full 0.991
_diffrn_measured_fraction_theta_max 0.988
_diffrn_measurement_device 'Bruker--Nonius KappaCCD'
_diffrn_measurement_method '\f and \w'
_diffrn_radiation_monochromator graphite
_diffrn_radiation_source 'fine-focus sealed tube'
_diffrn_radiation_type MoK\a
_diffrn_radiation_wavelength 0.71073
_diffrn_reflns_av_R_equivalents 0.066
_diffrn_reflns_av_sigmaI/netI 0.039
_diffrn_reflns_limit_h_max 26
_diffrn_reflns_limit_h_min -24
_diffrn_reflns_limit_k_max 4
_diffrn_reflns_limit_k_min -4
_diffrn_reflns_limit_l_max 15
_diffrn_reflns_limit_l_min -15
_diffrn_reflns_number 7575
_diffrn_reflns_theta_full 25.00
_diffrn_reflns_theta_max 27.51
_diffrn_reflns_theta_min 5.30
_exptl_absorpt_coefficient_mu 0.127
_exptl_absorpt_correction_type none
_exptl_crystal_colour yellow
_exptl_crystal_density_diffrn 1.524
_exptl_crystal_density_method 'not measured'
_exptl_crystal_description plate
_exptl_crystal_F_000 432
_exptl_crystal_size_max 0.57
_exptl_crystal_size_mid 0.21
_exptl_crystal_size_min 0.06
_refine_diff_density_max 0.273
_refine_diff_density_min -0.272
_refine_ls_abs_structure_details 'none, 719 Friedel pairs merged'
_refine_ls_extinction_method none
_refine_ls_goodness_of_fit_ref 1.088
_refine_ls_hydrogen_treatment mixed
_refine_ls_matrix_type full
_refine_ls_number_parameters 132
_refine_ls_number_reflns 1075
_refine_ls_number_restraints 1
_refine_ls_restrained_S_all 1.088
_refine_ls_R_factor_all 0.0763
_refine_ls_R_factor_gt 0.0459
_refine_ls_shift/su_max 0.000
_refine_ls_shift/su_mean 0.000
_refine_ls_structure_factor_coef Fsqd
_refine_ls_weighting_details 'calc w=1/[\s^2^(Fo^2^)+(0.0562P)^2^+0.3218P] where P=(Fo^2^+2Fc^2^)/3'
_refine_ls_weighting_scheme calc
_refine_ls_wR_factor_gt 0.1059
_refine_ls_wR_factor_ref 0.1207
_reflns_number_gt 799
_reflns_number_total 1075
_reflns_threshold_expression I>2\s(I)
_cod_data_source_file su2241.cif
_cod_data_source_block I
_cod_database_code 2229241
_cod_database_fobs_code 2229241

loop_
_symmetry_equiv_pos_site_id
_symmetry_equiv_pos_as_xyz
1 x,y,z
2 -x,-y,1/2+z
3 1/2-x,1/2+y,1/2+z
4 1/2+x,1/2-y,z

loop_
_atom_site_aniso_label
_atom_site_aniso_U_11
_atom_site_aniso_U_22
_atom_site_aniso_U_33
_atom_site_aniso_U_12
_atom_site_aniso_U_13
_atom_site_aniso_U_23
F1 0.0578(14) 0.107(2) 0.0399(13) -0.0096(15) 0.0025(12) -0.0258(14)
O1 0.0460(14) 0.096(2) 0.0283(14) -0.0165(15) -0.0017(13) 0.0017(16)
O2 0.0468(16) 0.093(2) 0.0425(17) -0.0111(16) -0.0097(14) -0.0176(17)
O3 0.0479(16) 0.101(3) 0.0337(15) -0.0106(18) -0.0026(14) -0.0121(19)
N1 0.0357(15) 0.050(2) 0.0284(16) 0.0003(14) -0.0007(15) -0.0046(16)
C1 0.0368(17) 0.0353(18) 0.0297(19) 0.0044(15) -0.0042(16) 0.0032(16)
C2 0.044(2) 0.046(2) 0.042(2) 0.0008(18) -0.003(2) 0.001(2)
C3 0.052(2) 0.049(3) 0.052(3) -0.0084(19) -0.017(2) 0.003(2)
C4 0.0400(19) 0.054(3) 0.056(3) -0.0057(18) -0.007(2) 0.017(2)
C5 0.0363(18) 0.062(3) 0.049(3) 0.0049(18) 0.0005(19) 0.015(2)
C6 0.0417(19) 0.049(2) 0.040(2) 0.0044(18) -0.0049(18) 0.001(2)
C7 0.0366(19) 0.046(2) 0.0302(19) 0.0001(16) 0.0000(17) -0.0015(19)
C8 0.043(2) 0.058(2) 0.0244(17) -0.0028(19) 0.0019(16) -0.0086(17)
C9 0.0339(18) 0.059(2) 0.035(2) -0.0034(18) 0.0026(16) -0.0062(19)
C10 0.037(2) 0.059(3) 0.034(2) 0.0081(19) -0.0041(18) -0.008(2)

loop_
_atom_site_type_symbol
_atom_site_label
_atom_site_fract_x
_atom_site_fract_y
_atom_site_fract_z
_atom_site_U_iso_or_equiv
_atom_site_thermal_displace_type
_atom_site_calc_flag
_atom_site_refinement_flags
_atom_site_occupancy
F F1 0.06487(13) 0.1290(8) 0.1972(2) 0.0682(9) Uani . . 1.000
O O1 0.13208(13) 0.4940(9) 0.5666(2) 0.0568(9) Uani . . 1.000
O O2 0.31277(15) 1.0159(9) 0.6674(3) 0.0608(10) Uani . . 1.000
O O3 0.21896(15) 0.7409(10) 0.6947(3) 0.0609(12) Uani . . 1.000
N N1 0.11309(15) 0.4479(9) 0.3789(3) 0.0380(10) Uani . . 1.000
C C1 0.04662(8) 0.3316(7) 0.38017(19) 0.0339(10) Uani . G 1.000
C C2 0.02363(10) 0.1799(7) 0.28070(18) 0.0440(12) Uani . G 1.000
C C3 -0.04193(11) 0.0770(7) 0.2720(2) 0.0510(16) Uani . G 1.000
C C4 -0.08451(9) 0.1257(8) 0.3629(2) 0.0500(15) Uani . G 1.000
C C5 -0.06152(10) 0.2773(8) 0.4623(2) 0.0491(15) Uani . G 1.000
C C6 0.00405(11) 0.3803(7) 0.47100(17) 0.0436(11) Uani . G 1.000
C C7 0.15083(18) 0.5352(10) 0.4677(3) 0.0376(11) Uani . . 1.000
C C8 0.21585(19) 0.6799(11) 0.4379(3) 0.0418(11) Uani . . 1.000
C C9 0.26209(19) 0.8086(11) 0.5039(3) 0.0426(11) Uani . . 1.000
C C10 0.2656(2) 0.8609(12) 0.6285(3) 0.0433(14) Uani . . 1.000
H H1A 0.132(2) 0.467(11) 0.317(4) 0.040(12) Uiso . . 1.000
H H3 -0.05730 -0.02450 0.20550 0.0610 Uiso calc R 1.000
H H3B 0.190(4) 0.630(18) 0.647(7) 0.11(2) Uiso . . 1.000
H H4 -0.12840 0.05680 0.35710 0.0600 Uiso calc R 1.000
H H5 -0.09000 0.30990 0.52310 0.0590 Uiso calc R 1.000
H H6 0.01940 0.48170 0.53760 0.0520 Uiso calc R 1.000
H H8 0.22570 0.68040 0.36100 0.0500 Uiso calc R 1.000
H H9 0.29970 0.88070 0.46550 0.0510 Uiso calc R 1.000

loop_
_atom_type_symbol
_atom_type_description
_atom_type_scat_dispersion_real
_atom_type_scat_dispersion_imag
_atom_type_scat_source
C C 0.0033 0.0000 'International Tables Vol C Tables 4.2.6.8 and 6.1.1.4'
H H 0.0000 0.0000 'International Tables Vol C Tables 4.2.6.8 and 6.1.1.4'
F F 0.0171 0.0000 'International Tables Vol C Tables 4.2.6.8 and 6.1.1.4'
N N 0.0061 0.0000 'International Tables Vol C Tables 4.2.6.8 and 6.1.1.4'
O O 0.0106 0.0000 'International Tables Vol C Tables 4.2.6.8 and 6.1.1.4'

loop_
_geom_angle_atom_site_label_1
_geom_angle_atom_site_label_2
_geom_angle_atom_site_label_3
_geom_angle_site_symmetry_1
_geom_angle_site_symmetry_2
_geom_angle_site_symmetry_3
_geom_angle
_geom_angle_publ_flag
C10 O3 H3B . . . 105(5) no
C1 N1 C7 . . . 127.7(3) no
C1 N1 H1A . . . 118(3) no
C7 N1 H1A . . . 114(3) no
N1 C1 C2 . . . 116.1(2) no
N1 C1 C6 . . . 123.8(2) no
C2 C1 C6 . . . 120.00 no
C1 C2 C3 . . . 120.02 no
F1 C2 C1 . . . 119.0(2) no
F1 C2 C3 . . . 121.0(2) no
C2 C3 C4 . . . 119.96 no
C3 C4 C5 . . . 120.00 no
C4 C5 C6 . . . 120.04 no
C1 C6 C5 . . . 119.97 no
O1 C7 N1 . . . 122.1(3) no
O1 C7 C8 . . . 123.2(3) no
N1 C7 C8 . . . 114.6(3) no
C7 C8 C9 . . . 129.5(3) no
C8 C9 C10 . . . 132.2(4) no
O2 C10 O3 . . . 120.8(4) no
O2 C10 C9 . . . 118.5(4) no
O3 C10 C9 . . . 120.7(4) no
C2 C3 H3 . . . 120.00 no
C4 C3 H3 . . . 120.00 no
C3 C4 H4 . . . 120.00 no
C5 C4 H4 . . . 120.00 no
C4 C5 H5 . . . 120.00 no
C6 C5 H5 . . . 120.00 no
C1 C6 H6 . . . 120.00 no
C5 C6 H6 . . . 120.00 no
C7 C8 H8 . . . 115.00 no
C9 C8 H8 . . . 115.00 no
C8 C9 H9 . . . 114.00 no
C10 C9 H9 . . . 114.00 no

loop_
_geom_bond_atom_site_label_1
_geom_bond_atom_site_label_2
_geom_bond_site_symmetry_1
_geom_bond_site_symmetry_2
_geom_bond_distance
_geom_bond_publ_flag
F1 C2 . . 1.308(3) no
O1 C7 . . 1.239(4) no
O2 C10 . . 1.214(5) no
O3 C10 . . 1.310(5) no
O3 H3B . . 0.92(8) no
N1 C1 . . 1.419(4) no
N1 C7 . . 1.341(5) no
N1 H1A . . 0.83(5) no
C1 C6 . . 1.3900 no
C1 C2 . . 1.3900 no
C2 C3 . . 1.3899 no
C3 C4 . . 1.3908 no
C4 C5 . . 1.3892 no
C5 C6 . . 1.3902 no
C7 C8 . . 1.472(5) no
C8 C9 . . 1.314(5) no
C9 C10 . . 1.488(5) no
C3 H3 . . 0.9300 no
C4 H4 . . 0.9300 no
C5 H5 . . 0.9300 no
C6 H6 . . 0.9300 no
C8 H8 . . 0.9300 no
C9 H9 . . 0.9300 no

loop_
_geom_hbond_atom_site_label_D
_geom_hbond_atom_site_label_H
_geom_hbond_atom_site_label_A
_geom_hbond_site_symmetry_A
_geom_hbond_distance_DH
_geom_hbond_distance_HA
_geom_hbond_distance_DA
_geom_hbond_angle_DHA
_geom_hbond_publ_flag
O3 H3B O1 . 0.92(8) 1.60(8) 2.506(4) 170(7) yes
N1 H1A O2 3_544 0.83(5) 2.10(5) 2.929(5) 175(4) yes

loop_
_geom_torsion_atom_site_label_1
_geom_torsion_atom_site_label_2
_geom_torsion_atom_site_label_3
_geom_torsion_atom_site_label_4
_geom_torsion_site_symmetry_1
_geom_torsion_site_symmetry_2
_geom_torsion_site_symmetry_3
_geom_torsion_site_symmetry_4
_geom_torsion
_geom_torsion_publ_flag
C7 N1 C1 C2 . . . . -165.3(3) no
C7 N1 C1 C6 . . . . 18.5(5) no
C1 N1 C7 O1 . . . . 6.3(6) no
C1 N1 C7 C8 . . . . -174.2(3) no
N1 C1 C2 F1 . . . . 5.3(4) no
N1 C1 C2 C3 . . . . -176.3(3) no
C6 C1 C2 F1 . . . . -178.4(3) no
C6 C1 C2 C3 . . . . 0.03 no
N1 C1 C6 C5 . . . . 176.0(3) no
C2 C1 C6 C5 . . . . -0.02 no
F1 C2 C3 C4 . . . . 178.4(3) no
C1 C2 C3 C4 . . . . -0.04 no
C2 C3 C4 C5 . . . . 0.04 no
C3 C4 C5 C6 . . . . -0.02 no
C4 C5 C6 C1 . . . . 0.00 no
O1 C7 C8 C9 . . . . -5.0(7) no
N1 C7 C8 C9 . . . . 175.4(4) no
C7 C8 C9 C10 . . . . -1.3(8) no
C8 C9 C10 O2 . . . . -173.7(5) no
C8 C9 C10 O3 . . . . 6.6(7) no

loop_
_cod_related_entry_id
_cod_related_entry_database
_cod_related_entry_code
1 ChemSpider 1284236
